data_4504539
loop_
_publ_author_name
'Sarkar, Madhushree'
'Biradha, Kumar'

_publ_section_title
;
 Amide-to-Amide Hydrogen Bonds in the Presence of a Pyridine
 Functionality:&#x2009; Crystal Structures of
 Bis(pyridinecarboxamido)alkanes
;
_journal_issue 1
_journal_name_full 'Crystal Growth &amp; Design'
_journal_page_first 202
_journal_paper_doi 10.1021/cg050292l
_journal_volume 6
_journal_year 2006
_chemical_formula_sum 'C16 H18 N4 O2'
_chemical_formula_weight 298.34
_chemical_name_systematic
; 
 ? 
;
_space_group_IT_number 15
_symmetry_cell_setting monoclinic
_symmetry_space_group_name_Hall '-C 2yc'
_symmetry_space_group_name_H-M 'C 1 2/c 1'
_atom_sites_solution_hydrogens geom
_atom_sites_solution_primary direct
_atom_sites_solution_secondary difmap
_audit_creation_method SHELXL-97
_cell_angle_alpha 90.00
_cell_angle_beta 101.36(3)
_cell_angle_gamma 90.00
_cell_formula_units_Z 4
_cell_length_a 26.519(5)
_cell_length_b 5.6370(11)
_cell_length_c 10.084(2)
_cell_measurement_reflns_used 25
_cell_measurement_temperature 293(2)
_cell_measurement_theta_max 13
_cell_measurement_theta_min 9
_cell_volume 1477.9(5)
_computing_cell_refinement Cad4
_computing_data_collection Cad4
_computing_data_reduction Cad4
_computing_structure_refinement 'SHELXL-97 (Sheldrick, 1997)'
_computing_structure_solution 'SHELXS-97 (Sheldrick, 1990)'
_diffrn_ambient_temperature 293(2)
_diffrn_measured_fraction_theta_full 0.999
_diffrn_measured_fraction_theta_max 0.999
_diffrn_measurement_device_type CAD4-MACH3
_diffrn_measurement_method \w-scans
_diffrn_radiation_monochromator graphite
_diffrn_radiation_source 'fine-focus sealed tube'
_diffrn_radiation_type MoK\a
_diffrn_radiation_wavelength 0.71073
_diffrn_reflns_av_R_equivalents 0.0108
_diffrn_reflns_av_sigmaI/netI 0.0447
_diffrn_reflns_limit_h_max 31
_diffrn_reflns_limit_h_min 0
_diffrn_reflns_limit_k_max 6
_diffrn_reflns_limit_k_min 0
_diffrn_reflns_limit_l_max 11
_diffrn_reflns_limit_l_min -11
_diffrn_reflns_number 1324
_diffrn_reflns_theta_full 24.99
_diffrn_reflns_theta_max 24.99
_diffrn_reflns_theta_min 1.57
_diffrn_standards_decay_% 0
_diffrn_standards_interval_time 60
_diffrn_standards_number 3
_exptl_absorpt_coefficient_mu 0.092
_exptl_absorpt_correction_type none
_exptl_crystal_colour Colour
_exptl_crystal_density_diffrn 1.341
_exptl_crystal_density_meas ?
_exptl_crystal_density_method 'not measured'
_exptl_crystal_description Needle
_exptl_crystal_F_000 632
_exptl_crystal_size_max 0.15
_exptl_crystal_size_mid 0.10
_exptl_crystal_size_min 0.10
_refine_diff_density_max 0.209
_refine_diff_density_min -0.189
_refine_diff_density_rms 0.052
_refine_ls_extinction_coef 0.012(2)
_refine_ls_extinction_expression Fc^*^=kFc[1+0.001xFc^2^\l^3^/sin(2\q)]^-1/4^
_refine_ls_extinction_method SHELXL
_refine_ls_goodness_of_fit_ref 0.994
_refine_ls_hydrogen_treatment constr
_refine_ls_matrix_type full
_refine_ls_number_parameters 101
_refine_ls_number_reflns 1294
_refine_ls_number_restraints 0
_refine_ls_restrained_S_all 0.994
_refine_ls_R_factor_all 0.0769
_refine_ls_R_factor_gt 0.0459
_refine_ls_shift/su_max 0.000
_refine_ls_shift/su_mean 0.000
_refine_ls_structure_factor_coef Fsqd
_refine_ls_weighting_details 'calc w=1/[\s^2^(Fo^2^)+(0.0648P)^2^+2.5842P] where P=(Fo^2^+2Fc^2^)/3'
_refine_ls_weighting_scheme calc
_refine_ls_wR_factor_gt 0.1107
_refine_ls_wR_factor_ref 0.1501
_reflns_number_gt 927
_reflns_number_total 1294
_reflns_threshold_expression >2sigma(I)
_cod_data_source_file cg050292lsi20050627_124720.cif
_cod_data_source_block 2b
_cod_depositor_comments
;
The following automatic conversions were performed:

'_symmetry_cell_setting' value 'Monoclinic' changed to 'monoclinic'
according to /home/saulius/struct/CIF-dictionaries/cif_core.dic
dictionary named 'cif_core.dic' version 2.4.1 from 2010-06-29.

Automatic conversion script
Id: cif_fix_values 1715 2011-07-08 13:25:40Z adriana 

The following automatic conversions were performed:

'_exptl_crystal_density_meas' value 'not measured' was changed to '?'
- the value is perceived as not measured.

Automatic conversion script
Id: cif_fix_values 3008 2015-01-20 13:52:24Z robertas 
;
_cod_original_sg_symbol_H-M C2/c
_cod_database_code 4504539

loop_
_symmetry_equiv_pos_as_xyz
'x, y, z'
'-x, y, -z+1/2'
'x+1/2, y+1/2, z'
'-x+1/2, y+1/2, -z+1/2'
'-x, -y, -z'
'x, -y, z-1/2'
'-x+1/2, -y+1/2, -z'
'x+1/2, -y+1/2, z-1/2'

loop_
_atom_site_label
_atom_site_type_symbol
_atom_site_fract_x
_atom_site_fract_y
_atom_site_fract_z
_atom_site_U_iso_or_equiv
_atom_site_adp_type
_atom_site_occupancy
_atom_site_symmetry_multiplicity
_atom_site_calc_flag
_atom_site_refinement_flags
N11 N 0.27881(9) -0.5039(4) 0.4207(2) 0.0518(7) Uani 1 1 d .
N12 N 0.42347(8) 0.0916(4) 0.52101(19) 0.0390(6) Uani 1 1 d .
H12 H 0.4132 0.0812 0.4348 0.047 Uiso 1 1 calc R
O15 O 0.41425(7) -0.0324(4) 0.72702(16) 0.0526(6) Uani 1 1 d .
C10 C 0.35796(9) -0.1980(4) 0.5359(2) 0.0342(6) Uani 1 1 d .
C11 C 0.32662(9) -0.1463(5) 0.4130(2) 0.0400(6) Uani 1 1 d .
H11 H 0.3319 -0.0094 0.3660 0.048 Uiso 1 1 calc R
C12 C 0.28745(10) -0.3005(5) 0.3608(3) 0.0452(7) Uani 1 1 d .
H12A H 0.2658 -0.2610 0.2796 0.054 Uiso 1 1 calc R
C13 C 0.30959(11) -0.5510(5) 0.5393(3) 0.0502(7) Uani 1 1 d .
H13 H 0.3042 -0.6916 0.5827 0.060 Uiso 1 1 calc R
C14 C 0.34860(10) -0.4055(4) 0.6012(3) 0.0419(6) Uani 1 1 d .
H14 H 0.3684 -0.4449 0.6851 0.050 Uiso 1 1 calc R
C15 C 0.40085(9) -0.0392(4) 0.6026(2) 0.0366(6) Uani 1 1 d .
C16 C 0.46537(9) 0.2518(4) 0.5763(2) 0.0387(6) Uani 1 1 d .
H16A H 0.4956 0.1596 0.6146 0.046 Uiso 1 1 calc .
H16B H 0.4558 0.3445 0.6485 0.046 Uiso 1 1 calc .
C17 C 0.47820(10) 0.4171(4) 0.4700(2) 0.0406(6) Uani 1 1 d .
H17A H 0.4480 0.5096 0.4315 0.049 Uiso 1 1 calc .
H17B H 0.4880 0.3249 0.3979 0.049 Uiso 1 1 calc .

loop_
_atom_site_aniso_label
_atom_site_aniso_U_11
_atom_site_aniso_U_22
_atom_site_aniso_U_33
_atom_site_aniso_U_23
_atom_site_aniso_U_13
_atom_site_aniso_U_12
N11 0.0560(14) 0.0516(14) 0.0494(14) -0.0069(11) 0.0141(11) -0.0156(12)
N12 0.0458(12) 0.0441(12) 0.0270(10) 0.0001(9) 0.0073(8) -0.0103(10)
O15 0.0602(12) 0.0696(13) 0.0265(10) 0.0046(8) 0.0047(8) -0.0171(10)
C10 0.0364(12) 0.0357(13) 0.0315(11) -0.0019(10) 0.0090(9) -0.0007(10)
C11 0.0460(14) 0.0387(13) 0.0356(13) 0.0022(11) 0.0083(10) -0.0056(11)
C12 0.0455(14) 0.0520(16) 0.0363(13) -0.0022(12) 0.0037(10) -0.0043(13)
C13 0.0610(17) 0.0408(14) 0.0506(16) 0.0014(12) 0.0154(13) -0.0115(13)
C14 0.0470(14) 0.0415(14) 0.0374(13) 0.0059(10) 0.0089(11) -0.0060(11)
C15 0.0400(13) 0.0395(13) 0.0302(12) 0.0000(10) 0.0067(9) -0.0027(11)
C16 0.0417(13) 0.0422(13) 0.0319(12) -0.0020(10) 0.0063(10) -0.0110(11)
C17 0.0465(14) 0.0409(14) 0.0344(13) -0.0003(10) 0.0074(10) -0.0090(12)

loop_
_atom_type_symbol
_atom_type_description
_atom_type_scat_dispersion_real
_atom_type_scat_dispersion_imag
_atom_type_scat_source
C C 0.0033 0.0016 'International Tables Vol C Tables 4.2.6.8 and 6.1.1.4'
H H 0.0000 0.0000 'International Tables Vol C Tables 4.2.6.8 and 6.1.1.4'
N N 0.0061 0.0033 'International Tables Vol C Tables 4.2.6.8 and 6.1.1.4'
O O 0.0106 0.0060 'International Tables Vol C Tables 4.2.6.8 and 6.1.1.4'

loop_
_geom_angle_atom_site_label_1
_geom_angle_atom_site_label_2
_geom_angle_atom_site_label_3
_geom_angle
_geom_angle_site_symmetry_3
C12 N11 C13 116.5(2) .
C15 N12 C16 120.67(19) .
C11 C10 C14 118.1(2) .
C11 C10 C15 123.1(2) .
C14 C10 C15 118.8(2) .
C10 C11 C12 119.0(2) .
N11 C12 C11 123.6(2) .
N11 C13 C14 124.2(2) .
C13 C14 C10 118.5(2) .
O15 C15 N12 122.4(2) .
O15 C15 C10 121.0(2) .
N12 C15 C10 116.6(2) .
N12 C16 C17 111.93(19) .
C16 C17 C17 111.0(2) 5_666

loop_
_geom_bond_atom_site_label_1
_geom_bond_atom_site_label_2
_geom_bond_distance
_geom_bond_site_symmetry_2
N11 C12 1.336(4) .
N11 C13 1.335(4) .
N12 C15 1.332(3) .
N12 C16 1.455(3) .
O15 C15 1.236(3) .
C10 C11 1.381(3) .
C10 C14 1.389(3) .
C10 C15 1.498(3) .
C11 C12 1.377(3) .
C13 C14 1.370(4) .
C16 C17 1.509(3) .
C17 C17 1.517(5) 5_666
